data_4031418
loop_
_publ_author_name
'Cardinal, G.'
'Gillespie, R.J.'
'Sawyer, J.F.'
'Vekris, J.E.'

_publ_section_title
;
 Charge-transfer interactions in the square-planar chalcogen cations,
 M4(2+), preparation and crystal structures of the compounds (Se4) (Sb2
 F4) (Sb2 F5) (Sb F6)5, (Se4) (Al Cl4)2 and (Te4) (Sb F6)2
;
_journal_name_full
;
Journal of the Chemical Society. Dalton Transactions, Inorganic Chemistry 
(1972-)
;
_journal_page_first 765
_journal_page_last 779
_journal_volume 1982
_journal_year 1982
_chemical_formula_sum 'Al2 Cl8 Se4'
_chemical_name_systematic 'Se4 (Al Cl4)2'
_space_group_IT_number 55
_symmetry_space_group_name_Hall '-P 2 2ab'
_symmetry_space_group_name_H-M 'P b a m'
_cell_angle_alpha 90
_cell_angle_beta 90
_cell_angle_gamma 90
_cell_formula_units_Z 4
_cell_length_a 13.245
_cell_length_b 13.223
_cell_length_c 9.266
_cell_volume 1622.835
_citation_journal_id_ASTM JCDTBI
_cod_data_source_file Cardinal_JCDTBI_1982_846.cif
_cod_data_source_block Al2Cl8Se4
_cod_original_cell_volume 1622.834
_cod_database_code 4031418

loop_
_symmetry_equiv_pos_as_xyz
x,y,z
-x,-y,z
x+1/2,-y+1/2,-z
-x+1/2,y+1/2,-z
-x,-y,-z
x,y,-z
-x-1/2,y-1/2,z
x-1/2,-y-1/2,z

loop_
_atom_site_label
_atom_site_type_symbol
_atom_site_fract_x
_atom_site_fract_y
_atom_site_fract_z
_atom_site_occupancy
_atom_site_U_iso_or_equiv
Al2 Al+3 0.1164 0.3329 0 1 0.0
Al1 Al+3 0.1757 0.1 0.5 1 0.0
Cl1 Cl-1 0.2118 0.0092 0.6838 1 0.0
Cl2 Cl-1 0.0191 0.1319 0.5 1 0.0
Se1 Se 0 0 0.1741 1 0.0
Se3 Se 0 0.5 0.3254 1 0.0
Cl5 Cl-1 0.1321 0.4934 0 1 0.0
Cl4 Cl-1 0.0295 0.2887 0.1841 1 0.0
Cl6 Cl-1 0.256 0.2593 0 1 0.0
Se2 Se 0.1213 0.0126 0 1 0.0
Cl3 Cl-1 0.263 0.2324 0.5 1 0.0
Se4 Se 0.0253 0.3803 0.5 1 0.0
